data_1551970
loop_
_publ_author_name
'Neil S. Keddie'
'Alexandra M. Z. Slawin'
'Tomas Lebl'
'Douglas Philp'
'David O Hagan'

_publ_section_title
;
 All-cis 1,2,3,4,5,6-hexafluorocyclohexane is a facially polarized
 cyclohexane
;
_journal_name_full 'Nature Chemistry'
_journal_page_first 483
_journal_page_last 488
_journal_paper_doi 10.1038/nchem.2232
_journal_volume 7
_journal_year 2015
_chemical_absolute_configuration ad
_chemical_formula_moiety 'C6 H8 F4 O2'
_chemical_formula_sum 'C6 H8 F4 O2'
_chemical_formula_weight 188.12
_space_group_crystal_system orthorhombic
_space_group_IT_number 18
_space_group_name_Hall 'P 2 2ab'
_space_group_name_H-M_alt 'P 21 21 2'
_atom_sites_solution_hydrogens geom
_atom_sites_solution_primary direct
_atom_sites_solution_secondary difmap
_cell_angle_alpha 90.0000
_cell_angle_beta 90.0000
_cell_angle_gamma 90.0000
_cell_formula_units_Z 8
_cell_length_a 11.4368(14)
_cell_length_b 11.7139(14)
_cell_length_c 10.7701(13)
_cell_measurement_reflns_used 15589
_cell_measurement_temperature 173
_cell_measurement_theta_max 67.90
_cell_measurement_theta_min 5.38
_cell_volume 1442.9(3)
_computing_cell_refinement 'CrystalClear-SM Expert 2.0 r2'
_computing_data_collection 'CrystalClear-SM Expert 2.0 r2 (Rigaku, 2009)'
_computing_data_reduction 'CrystalClear-SM Expert 2.0 r2'
_computing_molecular_graphics 'CrystalStructure 4.1'
_computing_publication_material 'CrystalStructure 4.1 (Rigaku, 2014)'
_computing_structure_refinement 'SHELXL2013 (Sheldrick, 2008)'
_computing_structure_solution 'SIR2004 (Burla, et al., 2005)'
_diffrn_ambient_temperature 173
_diffrn_detector_area_resol_mean 29.257
_diffrn_measured_fraction_theta_full 0.970
_diffrn_measured_fraction_theta_max 0.978
_diffrn_measurement_device_type 'Rigaku Saturn70'
_diffrn_measurement_method \w
_diffrn_radiation_type 'Cu K\a'
_diffrn_radiation_wavelength 1.54187
_diffrn_reflns_av_R_equivalents 0.0379
_diffrn_reflns_Laue_measured_fraction_full 0.970
_diffrn_reflns_Laue_measured_fraction_max 0.978
_diffrn_reflns_limit_h_max 13
_diffrn_reflns_limit_h_min -13
_diffrn_reflns_limit_k_max 14
_diffrn_reflns_limit_k_min -13
_diffrn_reflns_limit_l_max 12
_diffrn_reflns_limit_l_min -12
_diffrn_reflns_number 19146
_diffrn_reflns_point_group_measured_fraction_full 0.976
_diffrn_reflns_point_group_measured_fraction_max 0.970
_diffrn_reflns_theta_full 25.000
_diffrn_reflns_theta_max 68.024
_diffrn_reflns_theta_min 4.105
_diffrn_standards_interval_count .
_diffrn_standards_number 0
_exptl_absorpt_coefficient_mu 1.746
_exptl_absorpt_correction_type none
_exptl_crystal_colour colorless
_exptl_crystal_density_diffrn 1.732
_exptl_crystal_density_method 'not measured'
_exptl_crystal_description prism
_exptl_crystal_F_000 768.00
_exptl_crystal_size_max 0.100
_exptl_crystal_size_mid 0.100
_exptl_crystal_size_min 0.030
_refine_diff_density_max 0.26
_refine_diff_density_min -0.18
_refine_ls_abs_structure_details
;
 Flack x determined using 1027 quotients [(I+)-(I-)]/[(I+)+(I-)]
 (Parsons, Flack and Wagner, Acta Cryst. B69 (2013) 249-259).
;
_refine_ls_abs_structure_Flack 0.04(5)
_refine_ls_extinction_method none
_refine_ls_goodness_of_fit_ref 1.090
_refine_ls_hydrogen_treatment mixed
_refine_ls_number_parameters 233
_refine_ls_number_reflns 2562
_refine_ls_number_restraints 4
_refine_ls_R_factor_all 0.0280
_refine_ls_R_factor_gt 0.0276
_refine_ls_shift/su_max 0.000
_refine_ls_structure_factor_coef Fsqd
_refine_ls_weighting_details 'w = 1/[\s^2^(Fo^2^)+(0.0401P)^2^+0.4056P] where P=(Fo^2^+2Fc^2^)/3'
_refine_ls_weighting_scheme calc
_refine_ls_wR_factor_gt 0.0701
_refine_ls_wR_factor_ref 0.0704
_reflns_number_gt 2536
_reflns_number_total 2562
_reflns_threshold_expression F^2^>2.0\s(F^2^)
_cod_data_source_file nchem.2232-s4.cif
_cod_data_source_block 8
_cod_database_code 1551970

loop_
_symmetry_equiv_pos_site_id
_space_group_symop_operation_xyz
1 +X,+Y,+Z
2 1/2+X,1/2-Y,-Z
3 1/2-X,1/2+Y,-Z
4 -X,-Y,+Z

loop_
_atom_site_label
_atom_site_type_symbol
_atom_site_fract_x
_atom_site_fract_y
_atom_site_fract_z
_atom_site_U_iso_or_equiv
_atom_site_adp_type
_atom_site_occupancy
_atom_site_site_symmetry_multiplicity
_atom_site_calc_flag
_atom_site_refinement_flags
_atom_site_disorder_assembly
_atom_site_disorder_group
F1 F 0.28111(14) 0.80842(12) 0.70794(13) 0.0324(3) Uani 1 4 d . . .
F2 F 0.25076(13) 0.94418(11) 0.90867(14) 0.0320(3) Uani 1 4 d . . .
F4 F 0.50647(12) 0.64072(13) 1.00577(15) 0.0345(4) Uani 1 4 d . . .
F5 F 0.43412(12) 0.63040(13) 0.76511(13) 0.0328(3) Uani 1 4 d . . .
F11 F 0.18998(13) 0.71525(14) 0.19871(14) 0.0353(3) Uani 1 4 d . . .
F12 F 0.20537(13) 0.91039(12) 0.33550(15) 0.0361(4) Uani 1 4 d . . .
F14 F 0.51050(12) 0.65799(12) 0.44369(15) 0.0337(3) Uani 1 4 d . . .
F15 F 0.37501(12) 0.56865(13) 0.26335(13) 0.0350(4) Uani 1 4 d . . .
O3 O 0.41164(14) 0.85798(14) 1.06967(15) 0.0243(3) Uani 1 4 d . . .
O6 O 0.14664(14) 0.59821(13) 0.90084(16) 0.0254(3) Uani 1 4 d . . .
O13 O 0.41537(15) 0.87825(14) 0.45299(18) 0.0317(4) Uani 1 4 d . . .
O16 O 0.15099(14) 0.59081(14) 0.49887(16) 0.0270(4) Uani 1 4 d . . .
C1 C 0.2168(2) 0.76754(19) 0.8093(2) 0.0221(4) Uani 1 4 d . . .
C2 C 0.25897(19) 0.82672(17) 0.9254(2) 0.0198(4) Uani 1 4 d . . .
C3 C 0.38470(18) 0.79804(19) 0.9583(2) 0.0200(4) Uani 1 4 d . . .
C4 C 0.39144(19) 0.66936(19) 0.9763(2) 0.0210(5) Uani 1 4 d . . .
C5 C 0.35564(19) 0.60459(19) 0.8606(2) 0.0225(5) Uani 1 4 d . . .
C6 C 0.2332(2) 0.63812(19) 0.8162(2) 0.0217(5) Uani 1 4 d . . .
C11 C 0.1645(2) 0.7125(2) 0.3254(2) 0.0226(5) Uani 1 4 d . . .
C12 C 0.23200(19) 0.80589(19) 0.3903(2) 0.0218(5) Uani 1 4 d . . .
C13 C 0.36308(19) 0.78746(18) 0.3858(2) 0.0211(4) Uani 1 4 d . . .
C14 C 0.38897(19) 0.67414(19) 0.4475(2) 0.0212(5) Uani 1 4 d . . .
C15 C 0.3296(2) 0.5762(2) 0.3829(2) 0.0239(5) Uani 1 4 d . . .
C16 C 0.1975(2) 0.59524(19) 0.3757(2) 0.0234(5) Uani 1 4 d . . .
H1 H 0.13209 0.78512 0.79646 0.0266 Uiso 1 4 calc R . .
H2 H 0.20741 0.80407 0.99627 0.0238 Uiso 1 4 calc R . .
H3O H 0.4964(7) 0.865(3) 1.076(3) 0.060(10) Uiso 1 4 d . . .
H3 H 0.43835 0.82248 0.89002 0.0240 Uiso 1 4 calc R . .
H4 H 0.33917 0.64676 1.04654 0.0252 Uiso 1 4 calc R . .
H5 H 0.35782 0.52073 0.87786 0.0269 Uiso 1 4 calc R . .
H6O H 0.151(3) 0.5157(7) 0.911(3) 0.065(11) Uiso 1 4 d . . .
H6 H 0.21875 0.60408 0.73247 0.0260 Uiso 1 4 calc R . .
H11 H 0.07883 0.72533 0.33767 0.0271 Uiso 1 4 calc R . .
H12 H 0.20696 0.80836 0.47924 0.0262 Uiso 1 4 calc R . .
H13O H 0.4997(8) 0.867(3) 0.458(3) 0.053(10) Uiso 1 4 d . . .
H13 H 0.39125 0.78716 0.29794 0.0253 Uiso 1 4 calc R . .
H14 H 0.36266 0.67697 0.53604 0.0255 Uiso 1 4 calc R . .
H15 H 0.34601 0.50375 0.42884 0.0287 Uiso 1 4 calc R . .
H16O H 0.136(3) 0.5109(10) 0.519(3) 0.048(9) Uiso 1 4 d . . .
H16 H 0.16079 0.53436 0.32361 0.0280 Uiso 1 4 calc R . .

loop_
_atom_site_aniso_label
_atom_site_aniso_U_11
_atom_site_aniso_U_22
_atom_site_aniso_U_33
_atom_site_aniso_U_12
_atom_site_aniso_U_13
_atom_site_aniso_U_23
F1 0.0474(9) 0.0279(7) 0.0217(6) -0.0038(7) 0.0031(6) 0.0041(6)
F2 0.0402(8) 0.0157(6) 0.0401(8) 0.0049(6) -0.0083(7) -0.0007(6)
F4 0.0185(6) 0.0309(8) 0.0540(9) 0.0048(6) -0.0101(6) -0.0007(7)
F5 0.0288(7) 0.0343(8) 0.0351(8) -0.0025(6) 0.0141(6) -0.0048(6)
F11 0.0375(8) 0.0462(9) 0.0222(7) 0.0022(7) -0.0037(6) 0.0029(6)
F12 0.0310(8) 0.0214(7) 0.0559(10) 0.0040(6) -0.0046(7) 0.0131(7)
F14 0.0180(7) 0.0291(8) 0.0542(9) 0.0045(6) -0.0061(6) -0.0043(7)
F15 0.0306(7) 0.0412(8) 0.0333(7) 0.0024(6) 0.0046(6) -0.0167(7)
O3 0.0193(7) 0.0248(8) 0.0287(8) -0.0021(7) -0.0029(7) -0.0059(7)
O6 0.0185(8) 0.0203(8) 0.0374(9) -0.0013(7) 0.0033(7) 0.0036(7)
O13 0.0200(8) 0.0197(8) 0.0555(11) -0.0022(7) -0.0017(8) -0.0087(8)
O16 0.0264(8) 0.0210(8) 0.0336(9) -0.0014(7) 0.0034(7) 0.0045(7)
C1 0.0237(10) 0.0217(11) 0.0210(10) 0.0006(9) -0.0013(9) 0.0038(9)
C2 0.0208(10) 0.0143(10) 0.0244(11) 0.0014(8) -0.0005(9) 0.0004(8)
C3 0.0172(10) 0.0205(10) 0.0223(10) -0.0018(8) 0.0021(8) -0.0020(9)
C4 0.0151(10) 0.0208(11) 0.0272(11) 0.0014(8) -0.0011(9) 0.0026(9)
C5 0.0206(11) 0.0200(10) 0.0268(11) 0.0001(9) 0.0052(9) 0.0003(9)
C6 0.0232(11) 0.0197(10) 0.0221(11) -0.0013(9) -0.0001(9) -0.0013(9)
C11 0.0187(10) 0.0265(11) 0.0225(11) 0.0007(9) -0.0017(9) 0.0020(9)
C12 0.0209(11) 0.0159(10) 0.0287(11) 0.0022(9) 0.0015(9) 0.0047(9)
C13 0.0181(10) 0.0174(10) 0.0278(11) -0.0016(8) 0.0010(9) -0.0015(9)
C14 0.0161(10) 0.0214(11) 0.0262(11) 0.0031(8) -0.0006(9) -0.0018(9)
C15 0.0244(12) 0.0196(11) 0.0277(11) 0.0020(9) 0.0003(9) -0.0019(9)
C16 0.0218(11) 0.0204(11) 0.0279(11) -0.0031(9) -0.0010(9) -0.0021(9)

loop_
_atom_type_symbol
_atom_type_description
_atom_type_scat_dispersion_real
_atom_type_scat_dispersion_imag
_atom_type_scat_source
C C 0.0181 0.0091
;
International Tables for Crystallography
(Vol. C, Tables 4.2.6.8 and 6.1.1.4)
;
H H 0.0000 0.0000
;
International Tables for Crystallography
(Vol. C, Table 6.1.1.4)
;
F F 0.0727 0.0534
;
International Tables for Crystallography
(Vol. C, Tables 4.2.6.8 and 6.1.1.4)
;
O O 0.0492 0.0322
;
International Tables for Crystallography
(Vol. C, Tables 4.2.6.8 and 6.1.1.4)
;

loop_
_geom_angle_atom_site_label_1
_geom_angle_atom_site_label_2
_geom_angle_atom_site_label_3
_geom_angle
_geom_angle_publ_flag
_geom_angle_site_symmetry_1
_geom_angle_site_symmetry_2
_geom_angle_site_symmetry_3
F1 C1 C2 108.72(18) yes . . .
F1 C1 C6 108.18(18) yes . . .
C2 C1 C6 112.08(18) yes . . .
F2 C2 C1 108.98(18) yes . . .
F2 C2 C3 108.24(17) yes . . .
C1 C2 C3 113.23(18) yes . . .
O3 C3 C2 107.00(17) yes . . .
O3 C3 C4 111.76(18) yes . . .
C2 C3 C4 107.26(17) yes . . .
F4 C4 C3 108.36(17) yes . . .
F4 C4 C5 108.77(18) yes . . .
C3 C4 C5 112.21(18) yes . . .
F5 C5 C4 108.85(17) yes . . .
F5 C5 C6 107.55(18) yes . . .
C4 C5 C6 112.07(18) yes . . .
O6 C6 C1 105.71(18) yes . . .
O6 C6 C5 110.59(18) yes . . .
C1 C6 C5 112.46(18) yes . . .
F11 C11 C12 109.23(18) yes . . .
F11 C11 C16 108.48(18) yes . . .
C12 C11 C16 111.18(18) yes . . .
F12 C12 C11 109.17(18) yes . . .
F12 C12 C13 109.15(18) yes . . .
C11 C12 C13 112.81(19) yes . . .
O13 C13 C12 107.10(17) yes . . .
O13 C13 C14 110.56(18) yes . . .
C12 C13 C14 107.73(18) yes . . .
F14 C14 C13 107.40(17) yes . . .
F14 C14 C15 109.30(18) yes . . .
C13 C14 C15 112.18(19) yes . . .
F15 C15 C14 107.97(18) yes . . .
F15 C15 C16 109.35(18) yes . . .
C14 C15 C16 110.98(19) yes . . .
O16 C16 C11 105.71(18) yes . . .
O16 C16 C15 108.39(18) yes . . .
C11 C16 C15 113.19(19) yes . . .
C3 O3 H3O 108(2) no . . .
C6 O6 H6O 111(2) no . . .
C13 O13 H13O 110(2) no . . .
C16 O16 H16O 107.7(18) no . . .
F1 C1 H1 109.276 no . . .
C2 C1 H1 109.274 no . . .
C6 C1 H1 109.270 no . . .
F2 C2 H2 108.770 no . . .
C1 C2 H2 108.763 no . . .
C3 C2 H2 108.770 no . . .
O3 C3 H3 110.234 no . . .
C2 C3 H3 110.246 no . . .
C4 C3 H3 110.241 no . . .
F4 C4 H4 109.145 no . . .
C3 C4 H4 109.150 no . . .
C5 C4 H4 109.147 no . . .
F5 C5 H5 109.440 no . . .
C4 C5 H5 109.439 no . . .
C6 C5 H5 109.440 no . . .
O6 C6 H6 109.331 no . . .
C1 C6 H6 109.340 no . . .
C5 C6 H6 109.333 no . . .
F11 C11 H11 109.303 no . . .
C12 C11 H11 109.311 no . . .
C16 C11 H11 109.309 no . . .
F12 C12 H12 108.537 no . . .
C11 C12 H12 108.544 no . . .
C13 C12 H12 108.538 no . . .
O13 C13 H13 110.457 no . . .
C12 C13 H13 110.448 no . . .
C14 C13 H13 110.456 no . . .
F14 C14 H14 109.307 no . . .
C13 C14 H14 109.298 no . . .
C15 C14 H14 109.307 no . . .
F15 C15 H15 109.509 no . . .
C14 C15 H15 109.503 no . . .
C16 C15 H15 109.504 no . . .
O16 C16 H16 109.811 no . . .
C11 C16 H16 109.815 no . . .
C15 C16 H16 109.811 no . . .

loop_
_geom_bond_atom_site_label_1
_geom_bond_atom_site_label_2
_geom_bond_distance
_geom_bond_publ_flag
_geom_bond_site_symmetry_1
_geom_bond_site_symmetry_2
F1 C1 1.401(3) yes . .
F2 C2 1.391(2) yes . .
F4 C4 1.394(3) yes . .
F5 C5 1.398(3) yes . .
F11 C11 1.395(3) yes . .
F12 C12 1.393(3) yes . .
F14 C14 1.403(3) yes . .
F15 C15 1.391(3) yes . .
O3 C3 1.423(3) yes . .
O6 C6 1.425(3) yes . .
O13 C13 1.418(3) yes . .
O16 C16 1.430(3) yes . .
C1 C2 1.509(3) yes . .
C1 C6 1.529(3) yes . .
C2 C3 1.519(3) yes . .
C3 C4 1.522(3) yes . .
C4 C5 1.515(3) yes . .
C5 C6 1.531(3) yes . .
C11 C12 1.511(3) yes . .
C11 C16 1.524(3) yes . .
C12 C13 1.515(3) yes . .
C13 C14 1.514(3) yes . .
C14 C15 1.504(3) yes . .
C15 C16 1.530(3) yes . .
O3 H3O 0.975(9) no . .
O6 H6O 0.974(10) no . .
O13 H13O 0.975(11) no . .
O16 H16O 0.976(14) no . .
C1 H1 1.000 no . .
C2 H2 1.000 no . .
C3 H3 1.000 no . .
C4 H4 1.000 no . .
C5 H5 1.000 no . .
C6 H6 1.000 no . .
C11 H11 1.000 no . .
C12 H12 1.000 no . .
C13 H13 1.000 no . .
C14 H14 1.000 no . .
C15 H15 1.000 no . .
C16 H16 1.000 no . .

loop_
_geom_contact_atom_site_label_1
_geom_contact_atom_site_label_2
_geom_contact_distance
_geom_contact_publ_flag
_geom_contact_site_symmetry_1
_geom_contact_site_symmetry_2
F1 F2 2.706(2) no . .
F1 F5 2.791(2) no . .
F1 O6 3.570(2) no . .
F1 C3 2.948(3) no . .
F1 C4 3.549(3) no . .
F1 C5 3.022(3) no . .
F2 O3 2.722(2) no . .
F4 F5 2.723(2) no . .
F4 O3 2.851(2) no . .
F5 C1 2.998(3) no . .
F5 C2 3.505(3) no . .
F5 C3 2.917(3) no . .
F11 F12 2.725(2) no . .
F11 F15 2.813(2) no . .
F11 O16 3.574(2) no . .
F11 C13 2.949(3) no . .
F11 C14 3.549(3) no . .
F11 C15 3.023(3) no . .
F12 O13 2.741(2) no . .
F14 F15 2.696(2) no . .
F14 O13 2.802(2) no . .
F15 C11 3.014(3) no . .
F15 C12 3.503(3) no . .
F15 C13 2.886(3) no . .
O6 C2 2.981(3) no . .
O6 C4 3.032(3) no . .
O16 C12 2.928(3) no . .
O16 C13 3.560(3) no . .
O16 C14 2.944(3) no . .
C1 C4 2.923(3) no . .
C2 C5 2.912(3) no . .
C3 C6 2.975(3) no . .
C11 C14 2.920(3) no . .
C12 C15 2.914(3) no . .
C13 C16 2.944(3) no . .
F1 F14 3.521(2) no . 2_466
F1 F15 3.546(2) no . 3_556
F1 O13 3.251(2) no . .
F1 C12 3.467(3) no . .
F1 C14 3.444(3) no . .
F1 C15 3.521(3) no . 3_556
F1 C16 3.487(3) no . 3_556
F2 F4 3.105(2) no . 2_467
F2 F11 3.447(2) no . 3_556
F2 F15 2.762(2) no . 3_556
F2 O6 2.973(2) no . 3_557
F2 C4 3.337(3) no . 3_557
F2 C5 3.344(3) no . 3_557
F2 C16 3.587(3) no . 3_556
F4 F2 3.105(2) no . 2_567
F4 F4 3.300(2) no . 4_665
F4 F11 3.479(2) no . 2_566
F4 F15 3.266(2) no . 1_556
F4 O6 3.596(2) no . 2_567
F4 C1 3.302(3) no . 2_567
F4 C2 3.006(3) no . 2_567
F5 F5 3.406(2) no . 4_665
F5 F11 3.462(2) no . 2_566
F5 F12 3.321(2) no . 2_566
F5 F12 3.219(2) no . 3_546
F5 F14 3.585(2) no . .
F5 C11 3.358(3) no . 2_566
F5 C14 3.497(3) no . .
F11 F2 3.447(2) no . 3_546
F11 F4 3.479(2) no . 2_466
F11 F5 3.462(2) no . 2_466
F11 O3 3.340(2) no . 1_554
F11 O6 3.524(2) no . 1_554
F11 C2 3.315(3) no . 1_554
F11 C3 3.550(3) no . 1_554
F11 C4 3.367(3) no . 1_554
F12 F5 3.321(2) no . 2_466
F12 F5 3.219(2) no . 3_556
F12 F14 3.356(2) no . 2_466
F12 O16 3.217(2) no . 3_556
F12 C5 3.182(3) no . 3_556
F12 C6 3.206(3) no . 3_556
F14 F1 3.521(2) no . 2_566
F14 F5 3.585(2) no . .
F14 F12 3.356(2) no . 2_566
F14 F15 3.541(2) no . 4_665
F14 O16 3.409(2) no . 2_566
F14 C11 3.404(3) no . 2_566
F14 C12 3.129(3) no . 2_566
F14 C15 3.361(3) no . 4_665
F15 F1 3.546(2) no . 3_546
F15 F2 2.762(2) no . 3_546
F15 F4 3.266(2) no . 1_554
F15 F14 3.541(2) no . 4_665
F15 F15 3.280(2) no . 4_665
F15 C4 3.315(3) no . 1_554
O3 F11 3.340(2) no . 1_556
O3 O6 2.755(2) no . 2_567
O3 O6 2.909(2) no . 3_557
O3 C13 3.548(3) no . 1_556
O6 F2 2.973(2) no . 3_547
O6 F4 3.596(2) no . 2_467
O6 F11 3.524(2) no . 1_556
O6 O3 2.755(2) no . 2_467
O6 O3 2.909(2) no . 3_547
O6 C3 3.571(3) no . 2_467
O13 F1 3.251(2) no . .
O13 O13 3.447(2) no . 4_675
O13 O16 2.768(2) no . 2_566
O13 O16 2.654(2) no . 3_556
O13 C16 3.395(3) no . 3_556
O16 F12 3.217(2) no . 3_546
O16 F14 3.409(2) no . 2_466
O16 O13 2.768(2) no . 2_466
O16 O13 2.654(2) no . 3_546
O16 C6 3.588(3) no . .
C1 F4 3.302(3) no . 2_467
C2 F4 3.006(3) no . 2_467
C2 F11 3.315(3) no . 1_556
C3 F11 3.550(3) no . 1_556
C3 O6 3.571(3) no . 2_567
C4 F2 3.337(3) no . 3_547
C4 F11 3.367(3) no . 1_556
C4 F15 3.315(3) no . 1_556
C5 F2 3.344(3) no . 3_547
C5 F12 3.182(3) no . 3_546
C6 F12 3.206(3) no . 3_546
C6 O16 3.588(3) no . .
C11 F5 3.358(3) no . 2_466
C11 F14 3.404(3) no . 2_466
C12 F1 3.467(3) no . .
C12 F14 3.129(3) no . 2_466
C13 O3 3.548(3) no . 1_554
C14 F1 3.444(3) no . .
C14 F5 3.497(3) no . .
C15 F1 3.521(3) no . 3_546
C15 F14 3.361(3) no . 4_665
C16 F1 3.487(3) no . 3_546
C16 F2 3.587(3) no . 3_546
C16 O13 3.395(3) no . 3_546
F1 H2 3.2181 no . .
F1 H3 2.6658 no . .
F1 H6 2.5115 no . .
F2 H1 2.6027 no . .
F2 H3O 3.46(2) no . .
F2 H3 2.5837 no . .
F4 H3O 2.74(4) no . .
F4 H3 2.5873 no . .
F4 H5 2.6007 no . .
F5 H3 2.6220 no . .
F5 H4 3.2254 no . .
F5 H6 2.5071 no . .
F11 H12 3.2180 no . .
F11 H13 2.6740 no . .
F11 H16 2.5320 no . .
F12 H11 2.6066 no . .
F12 H13 2.6013 no . .
F14 H13O 2.45(4) no . .
F14 H13 2.5717 no . .
F14 H15 2.6132 no . .
F15 H13 2.5932 no . .
F15 H14 3.2024 no . .
F15 H16 2.5661 no . .
O3 H2 2.5455 no . .
O3 H4 2.6212 no . .
O6 H1 2.4668 no . .
O6 H2 2.7119 no . .
O6 H4 2.7630 no . .
O6 H5 2.5920 no . .
O13 H12 2.5360 no . .
O13 H14 2.5928 no . .
O16 H11 2.4856 no . .
O16 H12 2.6360 no . .
O16 H14 2.6532 no . .
O16 H15 2.5659 no . .
C1 H3 2.7551 no . .
C1 H4 3.2384 no . .
C1 H5 3.3919 no . .
C1 H6O 3.234(17) no . .
C2 H3O 3.19(2) no . .
C2 H4 2.6431 no . .
C2 H6 3.3664 no . .
C3 H1 3.3777 no . .
C3 H5 3.3761 no . .
C4 H2 2.6394 no . .
C4 H3O 2.80(3) no . .
C4 H6O 3.36(3) no . .
C4 H6 3.3735 no . .
C5 H1 3.3892 no . .
C5 H2 3.2354 no . .
C5 H3 2.7403 no . .
C5 H6O 2.61(4) no . .
C6 H2 2.7616 no . .
C6 H3 3.2862 no . .
C6 H4 2.7625 no . .
C11 H13 2.7527 no . .
C11 H14 3.2337 no . .
C11 H15 3.3957 no . .
C11 H16O 3.17(2) no . .
C12 H13O 3.226(14) no . .
C12 H14 2.6413 no . .
C12 H16 3.3610 no . .
C13 H11 3.3715 no . .
C13 H15 3.3611 no . .
C14 H12 2.6309 no . .
C14 H13O 2.59(3) no . .
C14 H16O 3.55(3) no . .
C14 H16 3.3575 no . .
C15 H11 3.3935 no . .
C15 H12 3.2311 no . .
C15 H13 2.7278 no . .
C15 H16O 2.76(3) no . .
C16 H12 2.7361 no . .
C16 H13 3.2661 no . .
C16 H14 2.7323 no . .
H1 H2 2.3286 no . .
H1 H6O 3.3953 no . .
H1 H6 2.4402 no . .
H2 H3O 3.4884 no . .
H2 H3 2.8865 no . .
H2 H4 2.4412 no . .
H2 H6O 3.5596 no . .
H3O H3 2.1672 no . .
H3O H4 3.1439 no . .
H3 H4 2.8923 no . .
H4 H5 2.3506 no . .
H4 H6O 3.0176 no . .
H5 H6O 2.3876 no . .
H5 H6 2.4362 no . .
H6O H6 2.3138 no . .
H11 H12 2.3277 no . .
H11 H16O 3.2456 no . .
H11 H16 2.4302 no . .
H12 H13O 3.4243 no . .
H12 H13 2.8839 no . .
H12 H14 2.4319 no . .
H13O H13 2.3167 no . .
H13O H14 2.8453 no . .
H13 H14 2.8894 no . .
H14 H15 2.3423 no . .
H14 H16O 3.2484 no . .
H15 H16O 2.5928 no . .
H15 H16 2.4291 no . .
H16O H16 2.1377 no . .
F1 H11 3.4629 no . 2_566
F1 H12 2.6050 no . .
F1 H14 2.5823 no . .
F1 H15 3.0853 no . 3_556
F1 H16O 3.53(2) no . 3_556
F1 H16 2.7499 no . 3_556
F2 H4 2.6309 no . 3_557
F2 H5 2.7626 no . 3_557
F2 H6O 2.39(3) no . 3_557
F2 H16 2.8979 no . 3_556
F4 H1 2.7121 no . 2_567
F4 H2 2.3875 no . 2_567
F4 H5 2.8077 no . 4_665
F5 H5 3.2048 no . 4_665
F5 H11 2.6116 no . 2_566
F5 H14 2.6556 no . .
F11 H2 2.4240 no . 1_554
F11 H3 3.0644 no . 2_466
F11 H4 2.4982 no . 1_554
F12 H5 2.7337 no . 3_556
F12 H6O 3.35(3) no . 3_556
F12 H6 2.5371 no . 3_556
F12 H14 3.5030 no . 3_556
F12 H15 2.8254 no . 3_556
F12 H16O 2.67(3) no . 3_556
F14 H1 3.0112 no . 2_566
F14 H11 2.8326 no . 2_566
F14 H12 2.4275 no . 2_566
F14 H15 2.5116 no . 4_665
F15 H1 3.4632 no . 2_566
F15 H1 3.3841 no . 3_546
F15 H4 2.5412 no . 1_554
O3 H1 3.3534 no . 2_567
O3 H3O 3.41(4) no . 4_675
O3 H6O 3.12(3) no . 2_567
O3 H6O 1.994(17) no . 3_557
O3 H13 2.6051 no . 1_556
O6 H3O 1.789(13) no . 2_467
O6 H3O 3.19(3) no . 3_547
O6 H3 3.4076 no . 2_467
O13 H11 3.1702 no . 2_566
O13 H13O 3.14(3) no . 4_675
O13 H15 3.5661 no . 3_556
O13 H16O 2.85(3) no . 2_566
O13 H16O 1.688(17) no . 3_556
O13 H16 3.1451 no . 3_556
O16 H6 2.6371 no . .
O16 H13O 1.861(16) no . 2_466
O16 H13O 3.18(3) no . 3_546
O16 H16O 3.50(3) no . 4_565
C1 H3O 3.21(2) no . 2_467
C1 H12 3.5890 no . .
C1 H14 3.5459 no . .
C2 H5 3.3818 no . 3_557
C2 H6O 3.01(3) no . 3_557
C3 H6O 2.94(2) no . 3_557
C5 H5 3.5957 no . 4_665
C5 H14 3.5982 no . .
C6 H3O 2.948(16) no . 2_467
C6 H14 3.3918 no . .
C11 H3 3.4985 no . 2_466
C11 H13O 3.14(3) no . 2_466
C12 H15 3.1561 no . 3_556
C12 H16O 3.00(2) no . 3_556
C13 H16O 2.812(16) no . 3_556
C14 H11 3.3842 no . 2_566
C15 H12 3.4961 no . 3_546
C16 H13O 2.92(2) no . 2_466
H1 F4 2.7121 no . 2_467
H1 F14 3.0112 no . 2_466
H1 F15 3.4632 no . 2_466
H1 F15 3.3841 no . 3_556
H1 O3 3.3534 no . 2_467
H1 H3O 2.7214 no . 2_467
H1 H12 3.5327 no . .
H1 H13O 3.5983 no . 2_466
H1 H13 3.0557 no . 2_466
H1 H15 3.5369 no . 3_556
H2 F4 2.3875 no . 2_467
H2 F11 2.4240 no . 1_556
H2 H3O 3.2196 no . 2_467
H2 H5 2.9724 no . 3_557
H2 H6O 3.1227 no . 3_557
H3O O3 3.41(4) no . 4_675
H3O O6 1.789(13) no . 2_567
H3O O6 3.19(3) no . 3_557
H3O C1 3.21(2) no . 2_567
H3O C6 2.948(16) no . 2_567
H3O H1 2.7214 no . 2_567
H3O H2 3.2196 no . 2_567
H3O H3O 3.16(5) no . 4_675
H3O H6O 2.26(4) no . 2_567
H3O H6O 2.45(4) no . 3_557
H3O H6 3.2955 no . 2_567
H3O H13 2.8292 no . 1_556
H3 F11 3.0644 no . 2_566
H3 O6 3.4076 no . 2_567
H3 C11 3.4985 no . 2_566
H3 H6O 3.2829 no . 3_557
H3 H11 2.9847 no . 2_566
H3 H16 3.5692 no . 3_556
H4 F2 2.6309 no . 3_547
H4 F11 2.4982 no . 1_556
H4 F15 2.5412 no . 1_556
H4 H13 3.2235 no . 1_556
H5 F2 2.7626 no . 3_547
H5 F4 2.8077 no . 4_665
H5 F5 3.2048 no . 4_665
H5 F12 2.7337 no . 3_546
H5 C2 3.3818 no . 3_547
H5 C5 3.5957 no . 4_665
H5 H2 2.9724 no . 3_547
H5 H5 3.2882 no . 4_665
H6O F2 2.39(3) no . 3_547
H6O F12 3.35(3) no . 3_546
H6O O3 3.12(3) no . 2_467
H6O O3 1.994(17) no . 3_547
H6O C2 3.01(3) no . 3_547
H6O C3 2.94(2) no . 3_547
H6O H2 3.1227 no . 3_547
H6O H3O 2.26(4) no . 2_467
H6O H3O 2.45(4) no . 3_547
H6O H3 3.2829 no . 3_547
H6O H6O 3.48(5) no . 4_565
H6O H13 3.5294 no . 3_546
H6 F12 2.5371 no . 3_546
H6 O16 2.6371 no . .
H6 H3O 3.2955 no . 2_467
H6 H13O 3.2550 no . 2_466
H6 H14 2.8131 no . .
H6 H16O 2.7194 no . .
H11 F1 3.4629 no . 2_466
H11 F5 2.6116 no . 2_466
H11 F14 2.8326 no . 2_466
H11 O13 3.1702 no . 2_466
H11 C14 3.3842 no . 2_466
H11 H3 2.9847 no . 2_466
H11 H13O 2.6132 no . 2_466
H11 H14 3.0450 no . 2_466
H12 F1 2.6050 no . .
H12 F14 2.4275 no . 2_466
H12 C1 3.5890 no . .
H12 C15 3.4961 no . 3_556
H12 H1 3.5327 no . .
H12 H13O 3.2055 no . 2_466
H12 H15 2.5662 no . 3_556
H12 H16O 2.9770 no . 3_556
H13O O13 3.14(3) no . 4_675
H13O O16 1.861(16) no . 2_566
H13O O16 3.18(3) no . 3_556
H13O C11 3.14(3) no . 2_566
H13O C16 2.92(2) no . 2_566
H13O H1 3.5983 no . 2_566
H13O H6 3.2550 no . 2_566
H13O H11 2.6132 no . 2_566
H13O H12 3.2055 no . 2_566
H13O H13O 3.13(5) no . 4_675
H13O H16O 2.13(4) no . 2_566
H13O H16O 2.31(4) no . 3_556
H13O H16 3.2070 no . 2_566
H13O H16 3.5743 no . 3_556
H13 O3 2.6051 no . 1_554
H13 H1 3.0557 no . 2_566
H13 H3O 2.8292 no . 1_554
H13 H4 3.2235 no . 1_554
H13 H6O 3.5294 no . 3_556
H13 H16O 3.2963 no . 3_556
H14 F1 2.5823 no . .
H14 F5 2.6556 no . .
H14 F12 3.5030 no . 3_546
H14 C1 3.5459 no . .
H14 C5 3.5982 no . .
H14 C6 3.3918 no . .
H14 H6 2.8131 no . .
H14 H11 3.0450 no . 2_566
H15 F1 3.0853 no . 3_546
H15 F12 2.8254 no . 3_546
H15 F14 2.5116 no . 4_665
H15 O13 3.5661 no . 3_546
H15 C12 3.1561 no . 3_546
H15 H1 3.5369 no . 3_546
H15 H12 2.5662 no . 3_546
H15 H15 3.5234 no . 4_665
H16O F1 3.53(2) no . 3_546
H16O F12 2.67(3) no . 3_546
H16O O13 2.85(3) no . 2_466
H16O O13 1.688(17) no . 3_546
H16O O16 3.50(3) no . 4_565
H16O C12 3.00(2) no . 3_546
H16O C13 2.812(16) no . 3_546
H16O H6 2.7194 no . .
H16O H12 2.9770 no . 3_546
H16O H13O 2.13(4) no . 2_466
H16O H13O 2.31(4) no . 3_546
H16O H13 3.2963 no . 3_546
H16O H16O 3.12(5) no . 4_565
H16 F1 2.7499 no . 3_546
H16 F2 2.8979 no . 3_546
H16 O13 3.1451 no . 3_546
H16 H3 3.5692 no . 3_546
H16 H13O 3.2070 no . 2_466
H16 H13O 3.5743 no . 3_546

loop_
_geom_hbond_atom_site_label_D
_geom_hbond_atom_site_label_H
_geom_hbond_atom_site_label_A
_geom_hbond_site_symmetry_D
_geom_hbond_site_symmetry_H
_geom_hbond_site_symmetry_A
_geom_hbond_distance_DA
_geom_hbond_distance_DH
_geom_hbond_distance_HA
_geom_hbond_angle_DHA
_geom_hbond_publ_flag
O3 H3O O6 . . 2_567 2.755(2) 0.975(9) 1.789(13) 170(3) no
O6 H6O F2 . . 3_547 2.973(2) 0.974(10) 2.39(3) 118(2) no
O6 H6O O3 . . 3_547 2.909(2) 0.974(10) 1.994(17) 156(3) no
O13 H13O F14 . . . 2.802(2) 0.975(11) 2.45(4) 101(2) no
O13 H13O O16 . . 2_566 2.768(2) 0.975(11) 1.861(16) 153(3) no
O16 H16O O13 . . 3_546 2.654(2) 0.976(14) 1.688(17) 170(3) no

loop_
_geom_torsion_atom_site_label_1
_geom_torsion_atom_site_label_2
_geom_torsion_atom_site_label_3
_geom_torsion_atom_site_label_4
_geom_torsion
_geom_torsion_publ_flag
_geom_torsion_site_symmetry_1
_geom_torsion_site_symmetry_2
_geom_torsion_site_symmetry_3
_geom_torsion_site_symmetry_4
F1 C1 C2 F2 55.4(2) no . . . .
F1 C1 C2 C3 -65.1(2) no . . . .
F1 C1 C6 O6 -167.02(15) no . . . .
F1 C1 C6 C5 72.2(2) no . . . .
C2 C1 C6 O6 73.1(2) no . . . .
C2 C1 C6 C5 -47.6(2) no . . . .
C6 C1 C2 F2 174.95(16) no . . . .
C6 C1 C2 C3 54.4(2) no . . . .
F2 C2 C3 O3 59.9(2) no . . . .
F2 C2 C3 C4 179.97(15) no . . . .
C1 C2 C3 O3 -179.16(16) no . . . .
C1 C2 C3 C4 -59.1(2) no . . . .
O3 C3 C4 F4 -63.4(2) no . . . .
O3 C3 C4 C5 176.45(14) no . . . .
C2 C3 C4 F4 179.59(16) no . . . .
C2 C3 C4 C5 59.5(2) no . . . .
F4 C4 C5 F5 -56.8(2) no . . . .
F4 C4 C5 C6 -175.69(15) no . . . .
C3 C4 C5 F5 63.0(2) no . . . .
C3 C4 C5 C6 -55.8(2) no . . . .
F5 C5 C6 O6 171.04(15) no . . . .
F5 C5 C6 C1 -71.0(2) no . . . .
C4 C5 C6 O6 -69.4(2) no . . . .
C4 C5 C6 C1 48.6(2) no . . . .
F11 C11 C12 F12 56.1(2) no . . . .
F11 C11 C12 C13 -65.4(2) no . . . .
F11 C11 C16 O16 -170.14(15) no . . . .
F11 C11 C16 C15 71.4(2) no . . . .
C12 C11 C16 O16 69.7(2) no . . . .
C12 C11 C16 C15 -48.8(2) no . . . .
C16 C11 C12 F12 175.80(16) no . . . .
C16 C11 C12 C13 54.3(2) no . . . .
F12 C12 C13 O13 60.3(2) no . . . .
F12 C12 C13 C14 179.27(15) no . . . .
C11 C12 C13 O13 -178.14(16) no . . . .
C11 C12 C13 C14 -59.2(2) no . . . .
O13 C13 C14 F14 -62.9(2) no . . . .
O13 C13 C14 C15 176.94(15) no . . . .
C12 C13 C14 F14 -179.66(16) no . . . .
C12 C13 C14 C15 60.2(2) no . . . .
F14 C14 C15 F15 -55.6(2) no . . . .
F14 C14 C15 C16 -175.41(15) no . . . .
C13 C14 C15 F15 63.4(2) no . . . .
C13 C14 C15 C16 -56.4(2) no . . . .
F15 C15 C16 O16 174.03(15) no . . . .
F15 C15 C16 C11 -69.0(2) no . . . .
C14 C15 C16 O16 -67.0(2) no . . . .
C14 C15 C16 C11 50.0(2) no . . . .
